data_7157782
loop_
_publ_author_name
'Jaiswal, Manish K.'
'Singh, Bhuvnesh'
'De, Shreemoyee'
'Singh, Neetu'
'Singh, Ravi P.'

_publ_section_title
;
 Stereoselective formal [3 + 3] annulation of 3-alkylidene-2-oxindoles
 with \b,\g-unsaturated \a-keto esters.
;
_journal_issue 48
_journal_name_full 'Organic &amp; biomolecular chemistry'
_journal_page_first 9852
_journal_page_last 9862
_journal_paper_doi 10.1039/d0ob02046j
_journal_volume 18
_journal_year 2020
_chemical_formula_moiety 'C33 H32 Br N O6'
_chemical_formula_sum 'C33 H32 Br N O6'
_chemical_formula_weight 618.50
_space_group_crystal_system triclinic
_space_group_IT_number 2
_space_group_name_Hall '-P 1'
_space_group_name_H-M_alt 'P -1'
_atom_sites_solution_hydrogens geom
_audit_creation_method SHELXL-2014/7
_audit_update_record
;
2020-03-06 deposited with the CCDC.	2020-11-16 downloaded from the CCDC.
;
_cell_angle_alpha 104.702(5)
_cell_angle_beta 94.205(5)
_cell_angle_gamma 109.963(5)
_cell_formula_units_Z 2
_cell_length_a 10.1020(17)
_cell_length_b 10.4727(16)
_cell_length_c 15.726(3)
_cell_measurement_reflns_used 251
_cell_measurement_temperature 298
_cell_measurement_theta_max 12.00
_cell_measurement_theta_min 2.20
_cell_volume 1489.0(4)
_computing_cell_refinement 'Bruker SAINT'
_computing_data_collection 'Bruker APEX2'
_computing_data_reduction 'Bruker SAINT'
_computing_molecular_graphics 'Bruker SHELXTL'
_computing_publication_material 'Bruker SHELXTL'
_computing_structure_refinement 'SHELXL-2014 (Sheldrick 2014)'
_computing_structure_solution 'SHELXS-97 (Sheldrick 2008)'
_diffrn_ambient_temperature 298
_diffrn_measured_fraction_theta_full 0.998
_diffrn_measured_fraction_theta_max 0.992
_diffrn_measurement_device_type 'Bruker APEX-II CCD'
_diffrn_measurement_method '\f and \w scans'
_diffrn_radiation_type MoK\a
_diffrn_radiation_wavelength 0.71073
_diffrn_reflns_av_R_equivalents 0.0531
_diffrn_reflns_av_unetI/netI 0.0568
_diffrn_reflns_Laue_measured_fraction_full 0.998
_diffrn_reflns_Laue_measured_fraction_max 0.992
_diffrn_reflns_limit_h_max 13
_diffrn_reflns_limit_h_min -13
_diffrn_reflns_limit_k_max 14
_diffrn_reflns_limit_k_min -14
_diffrn_reflns_limit_l_max 21
_diffrn_reflns_limit_l_min -21
_diffrn_reflns_number 28092
_diffrn_reflns_point_group_measured_fraction_full 0.998
_diffrn_reflns_point_group_measured_fraction_max 0.992
_diffrn_reflns_theta_full 25.242
_diffrn_reflns_theta_max 28.385
_diffrn_reflns_theta_min 2.167
_exptl_absorpt_coefficient_mu 1.426
_exptl_absorpt_correction_T_max 0.867
_exptl_absorpt_correction_T_min 0.774
_exptl_absorpt_correction_type multi-scan
_exptl_absorpt_process_details '(SADABS; Bruker; 2014)'
_exptl_crystal_colour WHITE
_exptl_crystal_density_diffrn 1.380
_exptl_crystal_description BLOCK
_exptl_crystal_F_000 640.0
_exptl_crystal_size_max 0.25
_exptl_crystal_size_mid 0.15
_exptl_crystal_size_min 0.10
_refine_diff_density_max 0.597
_refine_diff_density_min -0.442
_refine_diff_density_rms 0.055
_refine_ls_extinction_method none
_refine_ls_goodness_of_fit_ref 0.935
_refine_ls_hydrogen_treatment constr
_refine_ls_matrix_type full
_refine_ls_number_parameters 375
_refine_ls_number_reflns 7459
_refine_ls_number_restraints 0
_refine_ls_restrained_S_all 0.935
_refine_ls_R_factor_all 0.1338
_refine_ls_R_factor_gt 0.0632
_refine_ls_shift/su_max 0.001
_refine_ls_shift/su_mean 0.000
_refine_ls_structure_factor_coef Fsqd
_refine_ls_weighting_details 'w=1/[\s^2^(Fo^2^)+(0.1000P)^2^+1.1347P] where P=(Fo^2^+2Fc^2^)/3'
_refine_ls_weighting_scheme calc
_refine_ls_wR_factor_gt 0.1723
_refine_ls_wR_factor_ref 0.2137
_reflns_Friedel_coverage 0.000
_reflns_number_gt 3719
_reflns_number_total 7459
_reflns_threshold_expression 'I > 2\s(I)'
_cod_data_source_file d0ob02046j2.cif
_cod_data_source_block MJ-P-Br-Michael_0m_a
_cod_depositor_comments
;
The following automatic conversions were performed:

data name '__computing_data_collection' was replaced with
'_computing_data_collection'.

Automatic conversion script
Id: cif_correct_tags 7550 2019-12-06 10:49:48Z antanas 

 Adding full bibliography for 7157782.cif.
;
_cod_database_code 7157782
_shelx_shelxl_version_number 2014/7
_shelx_space_group_comment
;
The symmetry employed for this shelxl refinement is uniquely defined
by the following loop, which should always be used as a source of
symmetry information in preference to the above space-group names.
They are only intended as comments.
;
_shelx_estimated_absorpt_t_min 0.970
_shelx_estimated_absorpt_t_max 0.979

loop_
_space_group_symop_operation_xyz
'x, y, z'
'-x, -y, -z'

loop_
_atom_site_label
_atom_site_type_symbol
_atom_site_fract_x
_atom_site_fract_y
_atom_site_fract_z
_atom_site_U_iso_or_equiv
_atom_site_adp_type
_atom_site_occupancy
_atom_site_site_symmetry_order
_atom_site_calc_flag
_atom_site_refinement_flags_posn
_atom_site_refinement_flags_adp
_atom_site_refinement_flags_occupancy
_atom_site_disorder_assembly
_atom_site_disorder_group
Br1 Br 1.13493(6) 1.30662(7) 0.53224(4) 0.1110(3) Uani 1 1 d . . . . .
O5 O 0.6736(3) 0.7119(3) 0.69137(17) 0.0638(7) Uani 1 1 d . . . . .
O2 O 0.5434(3) 0.4200(3) 0.63801(17) 0.0677(7) Uani 1 1 d . . . . .
O4 O 0.7498(3) 0.9933(3) 0.97189(17) 0.0719(7) Uani 1 1 d . . . . .
H4 H 0.6691 0.9951 0.9670 0.108 Uiso 1 1 calc R U . . .
N1 N 0.5411(3) 0.5646(3) 0.76854(18) 0.0515(7) Uani 1 1 d . . . . .
O3 O 0.8241(3) 0.7914(4) 1.0027(2) 0.0976(11) Uani 1 1 d . . . . .
O1 O 0.5555(4) 0.3486(3) 0.7611(2) 0.0986(11) Uani 1 1 d . . . . .
C9 C 0.5634(3) 0.9205(3) 0.7998(2) 0.0465(7) Uani 1 1 d . . . . .
C1 C 0.4811(4) 0.5857(3) 0.8471(2) 0.0487(7) Uani 1 1 d . . . . .
O6 O 0.8540(4) 0.7140(4) 0.8616(3) 0.1006(11) Uani 1 1 d . . . . .
C6 C 0.5085(3) 0.7297(3) 0.8835(2) 0.0472(7) Uani 1 1 d . . . . .
C10 C 0.4084(4) 0.8868(4) 0.7704(2) 0.0512(8) Uani 1 1 d . . . . .
C8 C 0.6150(3) 0.6955(3) 0.7534(2) 0.0479(7) Uani 1 1 d . . . . .
C16 C 0.6609(4) 1.0389(4) 0.7937(2) 0.0549(8) Uani 1 1 d . . . . .
H16 H 0.6269 1.0968 0.7698 0.066 Uiso 1 1 calc R U . . .
C7 C 0.6078(3) 0.8137(3) 0.8335(2) 0.0452(7) Uani 1 1 d . . . . .
C20 C 0.8998(4) 1.1414(3) 0.7504(3) 0.0555(8) Uani 1 1 d . . . . .
C2 C 0.4013(4) 0.4844(4) 0.8842(3) 0.0630(9) Uani 1 1 d . . . . .
H2 H 0.3840 0.3883 0.8595 0.076 Uiso 1 1 calc R U . . .
C18 C 0.8656(4) 0.9779(4) 0.8447(3) 0.0603(9) Uani 1 1 d . . . . .
H18A H 0.9600 1.0231 0.8815 0.072 Uiso 1 1 calc R U . . .
H18B H 0.8710 0.9120 0.7905 0.072 Uiso 1 1 calc R U . . .
C17 C 0.8201(4) 1.0900(4) 0.8211(3) 0.0576(9) Uani 1 1 d . . . . .
H17 H 0.8481 1.1716 0.8750 0.069 Uiso 1 1 calc R U . . .
C21 C 0.8611(4) 1.0600(4) 0.6619(3) 0.0656(10) Uani 1 1 d . . . . .
H21 H 0.7862 0.9719 0.6456 0.079 Uiso 1 1 calc R U . . .
C5 C 0.4514(4) 0.7737(4) 0.9571(2) 0.0592(9) Uani 1 1 d . . . . .
H5 H 0.4659 0.8693 0.9810 0.071 Uiso 1 1 calc R U . . .
C11 C 0.3170(4) 0.7526(4) 0.7184(2) 0.0626(9) Uani 1 1 d . . . . .
H11 H 0.3507 0.6787 0.7049 0.075 Uiso 1 1 calc R U . . .
C26 C 0.8163(4) 0.7948(5) 0.9269(3) 0.0727(11) Uani 1 1 d . . . . .
C29 C 0.5461(4) 0.4322(4) 0.7216(3) 0.0626(10) Uani 1 1 d . . . . .
C19 C 0.7607(4) 0.8966(4) 0.8946(2) 0.0551(8) Uani 1 1 d . . . . .
C3 C 0.3486(4) 0.5314(5) 0.9591(3) 0.0709(11) Uani 1 1 d . . . . .
H3 H 0.2960 0.4661 0.9863 0.085 Uiso 1 1 calc R U . . .
C15 C 0.3542(4) 0.9941(4) 0.7911(3) 0.0678(10) Uani 1 1 d . . . . .
H15 H 0.4134 1.0844 0.8272 0.081 Uiso 1 1 calc R U . . .
C4 C 0.3721(4) 0.6734(5) 0.9948(3) 0.0707(11) Uani 1 1 d . . . . .
H4A H 0.3341 0.7022 1.0450 0.085 Uiso 1 1 calc R U . . .
C22 C 0.9316(4) 1.1072(4) 0.5972(3) 0.0717(11) Uani 1 1 d . . . . .
H22 H 0.9036 1.0518 0.5377 0.086 Uiso 1 1 calc R U . . .
C12 C 0.1757(5) 0.7268(6) 0.6861(3) 0.0857(14) Uani 1 1 d . . . . .
H12 H 0.1150 0.6361 0.6515 0.103 Uiso 1 1 calc R U . . .
C25 C 1.0151(4) 1.2680(4) 0.7727(3) 0.0752(12) Uani 1 1 d . . . . .
H25 H 1.0459 1.3222 0.8323 0.090 Uiso 1 1 calc R U . . .
C23 C 1.0431(4) 1.2363(5) 0.6214(3) 0.0707(11) Uani 1 1 d . . . . .
C30 C 0.5676(6) 0.3007(5) 0.5762(3) 0.0822(13) Uani 1 1 d . . . . .
C24 C 1.0865(5) 1.3166(5) 0.7085(4) 0.0855(14) Uani 1 1 d . . . . .
H24 H 1.1634 1.4033 0.7248 0.103 Uiso 1 1 calc R U . . .
C13 C 0.1259(5) 0.8364(7) 0.7056(4) 0.0940(15) Uani 1 1 d . . . . .
H13 H 0.0322 0.8202 0.6825 0.113 Uiso 1 1 calc R U . . .
C14 C 0.2137(5) 0.9690(6) 0.7587(4) 0.0886(14) Uani 1 1 d . . . . .
H14 H 0.1789 1.0419 0.7731 0.106 Uiso 1 1 calc R U . . .
C33 C 0.5363(7) 0.3235(7) 0.4880(3) 0.1105(19) Uani 1 1 d . . . . .
H33A H 0.5976 0.4172 0.4891 0.166 Uiso 1 1 calc R U . . .
H33B H 0.4382 0.3140 0.4767 0.166 Uiso 1 1 calc R U . . .
H33C H 0.5530 0.2540 0.4417 0.166 Uiso 1 1 calc R U . . .
C32 C 0.4545(9) 0.1596(5) 0.5786(4) 0.130(2) Uani 1 1 d . . . . .
H32A H 0.4538 0.0834 0.5292 0.195 Uiso 1 1 calc R U . . .
H32B H 0.3619 0.1663 0.5747 0.195 Uiso 1 1 calc R U . . .
H32C H 0.4772 0.1413 0.6336 0.195 Uiso 1 1 calc R U . . .
C31 C 0.7127(8) 0.3099(10) 0.6020(5) 0.162(3) Uani 1 1 d . . . . .
H31A H 0.7798 0.3977 0.5978 0.243 Uiso 1 1 calc R U . . .
H31B H 0.7281 0.2314 0.5630 0.243 Uiso 1 1 calc R U . . .
H31C H 0.7259 0.3066 0.6624 0.243 Uiso 1 1 calc R U . . .
C28 C 1.0471(8) 0.6545(8) 0.8933(7) 0.160(3) Uani 1 1 d . . . . .
H28A H 1.0815 0.6756 0.8412 0.240 Uiso 1 1 calc R U . . .
H28B H 1.0808 0.5856 0.9072 0.240 Uiso 1 1 calc R U . . .
H28C H 1.0816 0.7399 0.9428 0.240 Uiso 1 1 calc R U . . .
C27 C 0.9081(7) 0.6035(9) 0.8780(6) 0.149(3) Uani 1 1 d . . . . .
H27A H 0.8730 0.5757 0.9289 0.179 Uiso 1 1 calc R U . . .
H27B H 0.8729 0.5198 0.8262 0.179 Uiso 1 1 calc R U . . .

loop_
_atom_site_aniso_label
_atom_site_aniso_U_11
_atom_site_aniso_U_22
_atom_site_aniso_U_33
_atom_site_aniso_U_23
_atom_site_aniso_U_13
_atom_site_aniso_U_12
Br1 0.0921(4) 0.1264(5) 0.1273(5) 0.0691(4) 0.0460(3) 0.0284(3)
O5 0.0764(17) 0.0584(15) 0.0613(15) 0.0172(12) 0.0243(13) 0.0288(13)
O2 0.102(2) 0.0555(14) 0.0550(15) 0.0102(12) 0.0140(14) 0.0448(14)
O4 0.0747(18) 0.0569(15) 0.0590(16) -0.0005(12) -0.0017(13) 0.0094(14)
N1 0.0642(18) 0.0397(14) 0.0511(16) 0.0101(12) 0.0107(13) 0.0224(13)
O3 0.080(2) 0.118(3) 0.099(2) 0.063(2) -0.0044(18) 0.0236(18)
O1 0.165(4) 0.0700(19) 0.082(2) 0.0279(17) 0.026(2) 0.065(2)
C9 0.0494(18) 0.0437(16) 0.0495(18) 0.0118(14) 0.0091(14) 0.0225(14)
C1 0.0501(18) 0.0453(17) 0.0484(18) 0.0122(14) 0.0040(14) 0.0171(14)
O6 0.101(2) 0.118(3) 0.130(3) 0.066(2) 0.026(2) 0.076(2)
C6 0.0486(18) 0.0466(17) 0.0434(17) 0.0111(14) 0.0020(14) 0.0169(14)
C10 0.0509(19) 0.062(2) 0.0515(18) 0.0255(16) 0.0150(15) 0.0270(16)
C8 0.0505(18) 0.0441(17) 0.0497(18) 0.0128(14) 0.0060(15) 0.0196(14)
C16 0.057(2) 0.0473(18) 0.065(2) 0.0169(16) 0.0143(17) 0.0245(16)
C7 0.0459(17) 0.0400(16) 0.0475(17) 0.0095(14) 0.0047(14) 0.0167(13)
C20 0.0446(18) 0.0455(18) 0.070(2) 0.0157(17) 0.0037(16) 0.0114(15)
C2 0.069(2) 0.0509(19) 0.067(2) 0.0203(18) 0.0109(19) 0.0178(17)
C18 0.0449(19) 0.056(2) 0.072(2) 0.0190(18) -0.0001(17) 0.0102(15)
C17 0.057(2) 0.0434(17) 0.063(2) 0.0108(16) 0.0062(17) 0.0120(15)
C21 0.053(2) 0.053(2) 0.078(3) 0.0122(19) 0.0160(19) 0.0098(17)
C5 0.066(2) 0.056(2) 0.052(2) 0.0085(16) 0.0096(17) 0.0245(17)
C11 0.053(2) 0.072(2) 0.061(2) 0.0119(19) 0.0075(17) 0.0263(18)
C26 0.050(2) 0.078(3) 0.087(3) 0.038(3) -0.005(2) 0.015(2)
C29 0.077(3) 0.0435(18) 0.068(3) 0.0135(18) 0.013(2) 0.0269(17)
C19 0.053(2) 0.0492(18) 0.057(2) 0.0125(16) -0.0013(16) 0.0153(15)
C3 0.071(3) 0.074(3) 0.071(3) 0.035(2) 0.020(2) 0.020(2)
C15 0.066(2) 0.069(2) 0.081(3) 0.024(2) 0.018(2) 0.039(2)
C4 0.075(3) 0.079(3) 0.062(2) 0.027(2) 0.025(2) 0.027(2)
C22 0.058(2) 0.072(3) 0.078(3) 0.014(2) 0.019(2) 0.020(2)
C12 0.058(2) 0.106(4) 0.078(3) 0.008(3) 0.000(2) 0.028(2)
C25 0.066(2) 0.061(2) 0.076(3) 0.022(2) -0.003(2) -0.0012(19)
C23 0.049(2) 0.078(3) 0.092(3) 0.039(2) 0.017(2) 0.023(2)
C30 0.121(4) 0.076(3) 0.067(3) 0.011(2) 0.022(3) 0.064(3)
C24 0.063(3) 0.069(3) 0.106(4) 0.040(3) -0.004(2) -0.005(2)
C13 0.062(3) 0.139(5) 0.096(3) 0.033(3) 0.009(3) 0.057(3)
C14 0.070(3) 0.108(4) 0.111(4) 0.036(3) 0.019(3) 0.059(3)
C33 0.161(6) 0.118(4) 0.072(3) 0.012(3) 0.034(3) 0.085(4)
C32 0.208(7) 0.059(3) 0.103(4) 0.000(3) 0.019(4) 0.046(4)
C31 0.148(6) 0.220(8) 0.146(6) 0.001(6) 0.016(5) 0.143(6)
C28 0.105(5) 0.132(6) 0.251(10) 0.061(6) 0.012(6) 0.055(4)
C27 0.108(5) 0.194(7) 0.235(9) 0.149(7) 0.062(5) 0.097(5)

loop_
_atom_type_symbol
_atom_type_description
_atom_type_scat_dispersion_real
_atom_type_scat_dispersion_imag
_atom_type_scat_source
C C 0.0033 0.0016 'International Tables Vol C Tables 4.2.6.8 and 6.1.1.4'
H H 0.0000 0.0000 'International Tables Vol C Tables 4.2.6.8 and 6.1.1.4'
Br Br -0.2901 2.4595 'International Tables Vol C Tables 4.2.6.8 and 6.1.1.4'
N N 0.0061 0.0033 'International Tables Vol C Tables 4.2.6.8 and 6.1.1.4'
O O 0.0106 0.0060 'International Tables Vol C Tables 4.2.6.8 and 6.1.1.4'

loop_
_geom_angle_atom_site_label_1
_geom_angle_atom_site_label_2
_geom_angle_atom_site_label_3
_geom_angle
_geom_angle_site_symmetry_1
_geom_angle_site_symmetry_3
_geom_angle_publ_flag
C29 O2 C30 121.8(3) . . ?
C19 O4 H4 109.5 . . ?
C8 N1 C29 125.0(3) . . ?
C8 N1 C1 110.9(3) . . ?
C29 N1 C1 123.3(3) . . ?
C16 C9 C10 120.2(3) . . ?
C16 C9 C7 120.8(3) . . ?
C10 C9 C7 119.0(3) . . ?
C2 C1 C6 122.1(3) . . ?
C2 C1 N1 128.3(3) . . ?
C6 C1 N1 109.6(3) . . ?
C26 O6 C27 120.7(5) . . ?
C5 C6 C1 119.5(3) . . ?
C5 C6 C7 130.8(3) . . ?
C1 C6 C7 109.6(3) . . ?
C11 C10 C15 118.3(3) . . ?
C11 C10 C9 121.9(3) . . ?
C15 C10 C9 119.7(3) . . ?
O5 C8 N1 126.5(3) . . ?
O5 C8 C7 126.8(3) . . ?
N1 C8 C7 106.7(3) . . ?
C9 C16 C17 127.2(3) . . ?
C9 C16 H16 116.4 . . ?
C17 C16 H16 116.4 . . ?
C6 C7 C9 117.3(3) . . ?
C6 C7 C8 102.5(2) . . ?
C9 C7 C8 110.0(3) . . ?
C6 C7 C19 108.9(3) . . ?
C9 C7 C19 108.1(3) . . ?
C8 C7 C19 109.6(3) . . ?
C25 C20 C21 117.8(4) . . ?
C25 C20 C17 121.2(3) . . ?
C21 C20 C17 120.9(3) . . ?
C3 C2 C1 117.3(4) . . ?
C3 C2 H2 121.3 . . ?
C1 C2 H2 121.3 . . ?
C17 C18 C19 111.2(3) . . ?
C17 C18 H18A 109.4 . . ?
C19 C18 H18A 109.4 . . ?
C17 C18 H18B 109.4 . . ?
C19 C18 H18B 109.4 . . ?
H18A C18 H18B 108.0 . . ?
C16 C17 C18 112.0(3) . . ?
C16 C17 C20 112.1(3) . . ?
C18 C17 C20 110.4(3) . . ?
C16 C17 H17 107.4 . . ?
C18 C17 H17 107.4 . . ?
C20 C17 H17 107.4 . . ?
C20 C21 C22 121.2(3) . . ?
C20 C21 H21 119.4 . . ?
C22 C21 H21 119.4 . . ?
C6 C5 C4 118.8(4) . . ?
C6 C5 H5 120.6 . . ?
C4 C5 H5 120.6 . . ?
C10 C11 C12 120.8(4) . . ?
C10 C11 H11 119.6 . . ?
C12 C11 H11 119.6 . . ?
O3 C26 O6 125.3(4) . . ?
O3 C26 C19 122.8(5) . . ?
O6 C26 C19 111.8(4) . . ?
O1 C29 O2 128.4(3) . . ?
O1 C29 N1 120.6(4) . . ?
O2 C29 N1 111.0(3) . . ?
O4 C19 C18 109.2(3) . . ?
O4 C19 C26 106.3(3) . . ?
C18 C19 C26 110.6(3) . . ?
O4 C19 C7 109.1(3) . . ?
C18 C19 C7 110.3(3) . . ?
C26 C19 C7 111.2(3) . . ?
C2 C3 C4 121.2(4) . . ?
C2 C3 H3 119.4 . . ?
C4 C3 H3 119.4 . . ?
C14 C15 C10 121.1(4) . . ?
C14 C15 H15 119.5 . . ?
C10 C15 H15 119.5 . . ?
C3 C4 C5 121.0(4) . . ?
C3 C4 H4A 119.5 . . ?
C5 C4 H4A 119.5 . . ?
C23 C22 C21 119.4(4) . . ?
C23 C22 H22 120.3 . . ?
C21 C22 H22 120.3 . . ?
C13 C12 C11 119.6(5) . . ?
C13 C12 H12 120.2 . . ?
C11 C12 H12 120.2 . . ?
C20 C25 C24 121.5(4) . . ?
C20 C25 H25 119.3 . . ?
C24 C25 H25 119.3 . . ?
C24 C23 C22 120.6(4) . . ?
C24 C23 Br1 119.5(3) . . ?
C22 C23 Br1 119.8(4) . . ?
C31 C30 O2 109.2(4) . . ?
C31 C30 C33 115.8(5) . . ?
O2 C30 C33 101.4(3) . . ?
C31 C30 C32 112.1(6) . . ?
O2 C30 C32 108.7(4) . . ?
C33 C30 C32 109.0(5) . . ?
C23 C24 C25 119.4(4) . . ?
C23 C24 H24 120.3 . . ?
C25 C24 H24 120.3 . . ?
C14 C13 C12 120.4(4) . . ?
C14 C13 H13 119.8 . . ?
C12 C13 H13 119.8 . . ?
C13 C14 C15 119.8(4) . . ?
C13 C14 H14 120.1 . . ?
C15 C14 H14 120.1 . . ?
C30 C33 H33A 109.5 . . ?
C30 C33 H33B 109.5 . . ?
H33A C33 H33B 109.5 . . ?
C30 C33 H33C 109.5 . . ?
H33A C33 H33C 109.5 . . ?
H33B C33 H33C 109.5 . . ?
C30 C32 H32A 109.5 . . ?
C30 C32 H32B 109.5 . . ?
H32A C32 H32B 109.5 . . ?
C30 C32 H32C 109.5 . . ?
H32A C32 H32C 109.5 . . ?
H32B C32 H32C 109.5 . . ?
C30 C31 H31A 109.5 . . ?
C30 C31 H31B 109.5 . . ?
H31A C31 H31B 109.5 . . ?
C30 C31 H31C 109.5 . . ?
H31A C31 H31C 109.5 . . ?
H31B C31 H31C 109.5 . . ?
C27 C28 H28A 109.5 . . ?
C27 C28 H28B 109.5 . . ?
H28A C28 H28B 109.5 . . ?
C27 C28 H28C 109.5 . . ?
H28A C28 H28C 109.5 . . ?
H28B C28 H28C 109.5 . . ?
C28 C27 O6 109.9(7) . . ?
C28 C27 H27A 109.7 . . ?
O6 C27 H27A 109.7 . . ?
C28 C27 H27B 109.7 . . ?
O6 C27 H27B 109.7 . . ?
H27A C27 H27B 108.2 . . ?

loop_
_geom_bond_atom_site_label_1
_geom_bond_atom_site_label_2
_geom_bond_distance
_geom_bond_site_symmetry_2
_geom_bond_publ_flag
Br1 C23 1.902(4) . ?
O5 C8 1.197(4) . ?
O2 C29 1.286(5) . ?
O2 C30 1.481(5) . ?
O4 C19 1.409(4) . ?
O4 H4 0.8200 . ?
N1 C8 1.409(4) . ?
N1 C29 1.415(4) . ?
N1 C1 1.416(4) . ?
O3 C26 1.199(5) . ?
O1 C29 1.219(5) . ?
C9 C16 1.326(5) . ?
C9 C10 1.491(5) . ?
C9 C7 1.530(4) . ?
C1 C2 1.385(5) . ?
C1 C6 1.390(5) . ?
O6 C26 1.323(6) . ?
O6 C27 1.506(6) . ?
C6 C5 1.376(5) . ?
C6 C7 1.504(4) . ?
C10 C11 1.385(5) . ?
C10 C15 1.389(5) . ?
C8 C7 1.552(4) . ?
C16 C17 1.501(5) . ?
C16 H16 0.9300 . ?
C7 C19 1.584(5) . ?
C20 C25 1.374(5) . ?
C20 C21 1.380(5) . ?
C20 C17 1.521(5) . ?
C2 C3 1.376(6) . ?
C2 H2 0.9300 . ?
C18 C17 1.514(5) . ?
C18 C19 1.519(5) . ?
C18 H18A 0.9700 . ?
C18 H18B 0.9700 . ?
C17 H17 0.9800 . ?
C21 C22 1.382(6) . ?
C21 H21 0.9300 . ?
C5 C4 1.381(5) . ?
C5 H5 0.9300 . ?
C11 C12 1.389(6) . ?
C11 H11 0.9300 . ?
C26 C19 1.533(5) . ?
C3 C4 1.378(6) . ?
C3 H3 0.9300 . ?
C15 C14 1.384(6) . ?
C15 H15 0.9300 . ?
C4 H4A 0.9300 . ?
C22 C23 1.370(6) . ?
C22 H22 0.9300 . ?
C12 C13 1.380(7) . ?
C12 H12 0.9300 . ?
C25 C24 1.384(6) . ?
C25 H25 0.9300 . ?
C23 C24 1.361(7) . ?
C30 C31 1.456(8) . ?
C30 C33 1.494(7) . ?
C30 C32 1.540(8) . ?
C24 H24 0.9300 . ?
C13 C14 1.368(7) . ?
C13 H13 0.9300 . ?
C14 H14 0.9300 . ?
C33 H33A 0.9600 . ?
C33 H33B 0.9600 . ?
C33 H33C 0.9600 . ?
C32 H32A 0.9600 . ?
C32 H32B 0.9600 . ?
C32 H32C 0.9600 . ?
C31 H31A 0.9600 . ?
C31 H31B 0.9600 . ?
C31 H31C 0.9600 . ?
C28 C27 1.298(9) . ?
C28 H28A 0.9600 . ?
C28 H28B 0.9600 . ?
C28 H28C 0.9600 . ?
C27 H27A 0.9700 . ?
C27 H27B 0.9700 . ?
